data_1519684
loop_
_publ_author_name
'Schubert, David M.'
'Harwell, David E.'
'Knobler, Carolyn B.'
'Hawthorne, M. Frederick'

_publ_section_title
;
 Structural Characterization of Charge Transfer Complexes of the
 Nickel(IV) Bis(3,1,2-dicarbollyl) Sandwich Compound
;
_journal_name_full 'Acta Chemica Scandinavica'
_journal_page_first 721
_journal_page_last 730
_journal_volume 53
_journal_year 1999
_chemical_formula_sum 'C12 H33 B18 N Ni'
_chemical_formula_weight 444.7
_space_group_IT_number 33
_symmetry_cell_setting orthorhombic
_symmetry_Int_Tables_number 33
_symmetry_space_group_name_Hall 'P -2ac -2n'
_symmetry_space_group_name_H-M 'P n 21 a'
_cell_angle_alpha 90
_cell_angle_beta 90
_cell_angle_gamma 90
_cell_formula_units_Z 4
_cell_length_a 9.476(2)
_cell_length_b 13.160(2)
_cell_length_c 18.389(4)
_cell_volume 2293.2(8)
_diffrn_ambient_temperature 128
_diffrn_radiation_probe x-ray
_diffrn_radiation_type CuK\a
_diffrn_radiation_wavelength 1.5418
_exptl_absorpt_coefficient_mu 0.852
_exptl_crystal_density_diffrn 1.29
_refine_ls_number_reflns 1152
_refine_ls_R_factor_gt 0.055
_refine_ls_wR_factor_gt 0.070
_cod_data_source_file Acta-Chem-Scand-1999-53-721-730-3.cif
_cod_data_source_block 3
_cod_database_code 1519684

loop_
_symmetry_equiv_pos_site_id
_symmetry_equiv_pos_as_xyz
1 x,y,z
2 -x,1/2+y,-z
3 1/2-x,1/2+y,1/2+z
4 1/2+x,y,1/2-z

loop_
_atom_site_aniso_label
_atom_site_aniso_U_11
_atom_site_aniso_U_22
_atom_site_aniso_U_33
_atom_site_aniso_U_23
_atom_site_aniso_U_13
_atom_site_aniso_U_12
Ni 0.0072(6) 0.0085(6) 0.0075(6) -0.0001(6) 0.0000(6) 0.0009(17)
N17 0.054(6) 0.059(7) 0.035(5) 0.003(10) -0.008(8) 0.014(6)
C18 0.045(10) 0.076(14) 0.056(12) 0.019(11) 0.003(8) -0.025(10)
C19 0.045(9) 0.027(8) 0.041(10) -0.001(8) 0.007(7) -0.007(7)

loop_
_atom_site_label
_atom_site_type_symbol
_atom_site_thermal_displace_type
_atom_site_fract_x
_atom_site_fract_y
_atom_site_fract_z
_atom_site_occupancy
_atom_site_U_iso_or_equiv
_atom_site_calc_flag
_atom_site_refinement_flags
_atom_site_disorder_assembly
_atom_site_disorder_group
Ni Ni Uani 0.60641(10) 0.25206 0.49952(9) 1.000 0.0077(3) . . . .
C1 C Uiso 0.7306(18) 0.3189(15) 0.4217(7) 1.000 0.044(5) . . . .
C2 C Uiso 0.7364(16) 0.1973(12) 0.4187(7) 1.000 0.030(4) . . . .
C12 C Uiso 0.6490(18) 0.1530(12) 0.5832(7) 1.000 0.035(4) . . . .
C22 C Uiso 0.7377(9) 0.2510(17) 0.5897(5) 1.000 0.030(2) . . . .
B4 B Uiso 0.5595(19) 0.3613(12) 0.4227(7) 1.000 0.027(4) . . . .
B5 B Uiso 0.6616(18) 0.3714(14) 0.3422(8) 1.000 0.037(4) . . . .
B6 B Uiso 0.7841(11) 0.2682(11) 0.3415(6) 1.000 0.030(3) . . . .
B7 B Uiso 0.579(2) 0.1422(15) 0.4180(9) 1.000 0.038(5) . . . .
B8 B Uiso 0.4520(12) 0.2414(14) 0.4178(6) 1.000 0.027(3) . . . .
B9 B Uiso 0.4828(17) 0.3172(15) 0.3378(8) 1.000 0.032(5) . . . .
B10 B Uiso 0.6264(12) 0.2604(19) 0.2886(6) 1.000 0.032(3) . . . .
B11 B Uiso 0.6840(17) 0.1535(12) 0.3374(8) 1.000 0.027(4) . . . .
B12 B Uiso 0.5059(16) 0.1794(12) 0.3365(7) 1.000 0.018(4) . . . .
B42 B Uiso 0.4706(15) 0.1758(13) 0.5688(8) 1.000 0.029(4) . . . .
B52 B Uiso 0.5361(18) 0.1408(14) 0.6558(8) 1.000 0.030(4) . . . .
B62 B Uiso 0.707(2) 0.1847(15) 0.6678(8) 1.000 0.029(5) . . . .
B72 B Uiso 0.6343(19) 0.3628(15) 0.5805(8) 1.000 0.029(4) . . . .
B82 B Uiso 0.4583(17) 0.3139(15) 0.5691(8) 1.000 0.036(5) . . . .
B92 B Uiso 0.4175(11) 0.2453(16) 0.6485(7) 1.000 0.036(3) . . . .
B102 B Uiso 0.5665(12) 0.248(2) 0.7099(6) 1.000 0.035(3) . . . .
B112 B Uiso 0.702(2) 0.3200(19) 0.6676(9) 1.000 0.045(6) . . . .
B122 B Uiso 0.5241(19) 0.3616(16) 0.6565(9) 1.000 0.039(5) . . . .
N17 N Uani 1.0056(14) 0.5062(13) 0.5929(4) 1.000 0.049(3) . . . .
C18 C Uani 1.0741(16) 0.4258(15) 0.6340(10) 1.000 0.059(7) . . . .
C19 C Uani 0.9126(14) 0.5724(12) 0.6319(9) 1.000 0.038(5) . . . .
C112 C Uiso 1.0889(14) 0.4300(13) 0.4815(9) 1.000 0.044(4) . . . .
C122 C Uiso 1.0911(16) 0.4266(14) 0.4064(9) 1.000 0.044(5) . . . .
C132 C Uiso 1.0126(18) 0.4988(16) 0.3661(6) 1.000 0.049(3) . . . .
C142 C Uiso 0.9300(17) 0.5678(14) 0.4007(9) 1.000 0.046(5) . . . .
C152 C Uiso 0.9295(15) 0.5708(13) 0.4778(10) 1.000 0.044(4) . . . .
C162 C Uiso 1.0049(16) 0.5070(14) 0.5192(4) 1.000 0.029(3) . . . .

loop_
_geom_angle_atom_site_label_1
_geom_angle_atom_site_label_2
_geom_angle_atom_site_label_3
_geom_angle
_geom_angle_site_symmetry_1
_geom_angle_site_symmetry_2
_geom_angle_site_symmetry_3
_geom_angle_publ_flag
C1 Ni C2 45.9(7) . . . yes
C1 Ni C12 132.9(7) . . . yes
C1 Ni C22 102.5(6) . . . yes
C1 Ni B4 49.3(7) . . . yes
C1 Ni B7 82.4(7) . . . yes
C1 Ni B8 85.9(6) . . . yes
C1 Ni B42 173.7(6) . . . yes
C1 Ni B72 97.2(7) . . . yes
C1 Ni B82 130.8(7) . . . yes
C2 Ni C12 101.6(6) . . . yes
C2 Ni C22 102.5(5) . . . yes
C2 Ni B4 83.0(6) . . . yes
C2 Ni B7 47.0(7) . . . yes
C2 Ni B8 82.9(5) . . . yes
C2 Ni B42 130.2(6) . . . yes
C2 Ni B72 132.8(6) . . . yes
C2 Ni B82 172.1(6) . . . yes
C12 Ni C22 43.9(7) . . . yes
C12 Ni B4 174.8(6) . . . yes
C12 Ni B7 97.0(7) . . . yes
C12 Ni B8 129.0(6) . . . yes
C12 Ni B42 49.8(6) . . . yes
C12 Ni B72 83.4(6) . . . yes
C12 Ni B82 85.4(6) . . . yes
C22 Ni B4 133.0(7) . . . yes
C22 Ni B7 129.9(8) . . . yes
C22 Ni B8 171.5(5) . . . yes
C22 Ni B42 83.0(5) . . . yes
C22 Ni B72 50.4(8) . . . yes
C22 Ni B82 85.1(5) . . . yes
B4 Ni B7 88.0(6) . . . yes
B4 Ni B8 53.7(7) . . . yes
B4 Ni B42 128.7(6) . . . yes
B4 Ni B72 91.7(6) . . . yes
B4 Ni B82 90.2(7) . . . yes
B7 Ni B8 50.0(7) . . . yes
B7 Ni B42 91.6(7) . . . yes
B7 Ni B72 179.6(8) . . . yes
B7 Ni B82 129.0(7) . . . yes
B8 Ni B42 88.6(5) . . . yes
B8 Ni B72 129.9(7) . . . yes
B8 Ni B82 89.8(6) . . . yes
B42 Ni B72 88.8(6) . . . yes
B42 Ni B82 52.2(7) . . . yes
B72 Ni B82 51.2(7) . . . yes
C18 N17 C162 121.9(15) . . . yes
C19 N17 C162 119.6(14) . . . yes
C18 N17 C19 117.2(11) . . . yes
Ni C1 B6 127.6(12) . . . yes
C2 C1 B4 111.0(13) . . . yes
Ni C1 B5 122.7(11) . . . yes
C2 C1 B6 64.3(9) . . . yes
B4 C1 B5 61.7(9) . . . yes
C2 C1 B5 112.3(12) . . . yes
B5 C1 B6 62.6(8) . . . yes
Ni C1 B4 65.8(7) . . . yes
B4 C1 B6 114.8(10) . . . yes
Ni C1 C2 67.4(8) . . . yes
Ni C2 B6 123.4(9) . . . yes
C1 C2 B6 60.4(8) . . . yes
Ni C2 B7 67.7(8) . . . yes
Ni C2 B11 125.9(10) . . . yes
Ni C2 C1 66.8(7) . . . yes
B6 C2 B11 62.5(8) . . . yes
B7 C2 B11 65.0(10) . . . yes
C1 C2 B7 114.0(13) . . . yes
C1 C2 B11 111.3(11) . . . yes
B6 C2 B7 117.2(10) . . . yes
Ni C12 C22 68.6(7) . . . yes
Ni C12 B42 65.5(7) . . . yes
Ni C12 B52 121.2(11) . . . yes
C22 C12 B62 63.2(9) . . . yes
B42 C12 B52 61.9(9) . . . yes
B42 C12 B62 114.3(12) . . . yes
B52 C12 B62 60.9(9) . . . yes
Ni C12 B62 126.3(11) . . . yes
C22 C12 B42 113.4(12) . . . yes
C22 C12 B52 110.9(11) . . . yes
Ni C22 B112 122.8(10) . . . yes
C12 C22 B62 62.9(10) . . . yes
C12 C22 B72 112.6(10) . . . yes
C12 C22 B112 113.3(11) . . . yes
B62 C22 B72 114.2(10) . . . yes
B62 C22 B112 62.5(10) . . . yes
B72 C22 B112 62.4(11) . . . yes
Ni C22 C12 67.5(7) . . . yes
Ni C22 B62 125.1(10) . . . yes
Ni C22 B72 65.6(7) . . . yes
C122 C112 C162 120.3(14) . . . no
C112 C122 C132 119.6(15) . . . no
C122 C132 C142 120.4(13) . . . no
C132 C142 C152 119.3(15) . . . no
C142 C152 C162 123.3(15) . . . no
N17 C162 C152 125.2(15) . . . yes
N17 C162 C112 117.8(14) . . . yes
C112 C162 C152 117.1(11) . . . no
Ni B4 B9 116.9(10) . . . yes
Ni B4 B8 64.2(6) . . . yes
C1 B4 B9 105.4(10) . . . yes
C1 B4 B5 60.0(9) . . . yes
C1 B4 B8 103.8(11) . . . yes
Ni B4 B5 120.4(11) . . . yes
Ni B4 C1 65.0(8) . . . yes
B8 B4 B9 58.3(8) . . . yes
B5 B4 B8 108.6(10) . . . yes
B5 B4 B9 61.6(9) . . . yes
B6 B5 B10 59.9(8) . . . yes
B9 B5 B10 59.3(9) . . . yes
C1 B5 B9 103.2(11) . . . yes
C1 B5 B10 102.0(12) . . . yes
C1 B5 B4 58.3(9) . . . yes
C1 B5 B6 57.4(9) . . . yes
B4 B5 B9 60.4(9) . . . yes
B4 B5 B10 107.2(11) . . . yes
B4 B5 B6 107.7(11) . . . yes
B6 B5 B9 107.7(12) . . . yes
C1 B6 C2 55.2(9) . . . yes
C1 B6 B5 60.0(9) . . . yes
C2 B6 B5 103.3(9) . . . yes
C2 B6 B10 101.2(9) . . . yes
C2 B6 B11 56.5(8) . . . yes
B5 B6 B10 60.3(10) . . . yes
B5 B6 B11 107.3(9) . . . yes
C1 B6 B10 104.3(9) . . . yes
C1 B6 B11 102.2(10) . . . yes
B10 B6 B11 58.9(10) . . . yes
Ni B7 B12 118.4(12) . . . yes
C2 B7 B8 106.7(13) . . . yes
C2 B7 B12 104.1(12) . . . yes
B8 B7 B11 108.3(11) . . . yes
C2 B7 B11 58.0(9) . . . yes
Ni B7 C2 65.3(8) . . . yes
Ni B7 B8 65.1(7) . . . yes
Ni B7 B11 117.7(11) . . . yes
B8 B7 B12 61.1(9) . . . yes
B11 B7 B12 58.7(9) . . . yes
B9 B8 B12 61.4(8) . . . yes
B4 B8 B7 104.5(10) . . . yes
Ni B8 B9 115.7(9) . . . yes
Ni B8 B12 115.6(8) . . . yes
Ni B8 B4 62.1(6) . . . yes
Ni B8 B7 64.9(7) . . . yes
B4 B8 B9 59.1(8) . . . yes
B4 B8 B12 105.7(9) . . . yes
B7 B8 B9 107.4(10) . . . yes
B7 B8 B12 58.0(9) . . . yes
B4 B9 B8 62.6(8) . . . yes
B4 B9 B10 105.2(11) . . . yes
B4 B9 B5 58.0(9) . . . yes
B4 B9 B12 106.3(11) . . . yes
B5 B9 B8 109.1(10) . . . yes
B5 B9 B10 59.1(10) . . . yes
B5 B9 B12 106.0(11) . . . yes
B8 B9 B10 107.7(12) . . . yes
B8 B9 B12 58.7(9) . . . yes
B10 B9 B12 59.3(10) . . . yes
B6 B10 B9 109.6(10) . . . yes
B6 B10 B11 60.5(8) . . . yes
B6 B10 B12 107.4(10) . . . yes
B9 B10 B11 108.1(10) . . . yes
B9 B10 B12 61.2(9) . . . yes
B11 B10 B12 58.0(10) . . . yes
B5 B10 B11 108.3(9) . . . yes
B5 B10 B6 59.9(9) . . . yes
B5 B10 B9 61.7(10) . . . yes
B5 B10 B12 109.4(9) . . . yes
C2 B11 B6 60.9(8) . . . yes
B6 B11 B7 109.3(11) . . . yes
B6 B11 B10 60.6(8) . . . yes
B6 B11 B12 110.7(11) . . . yes
B7 B11 B10 108.5(11) . . . yes
C2 B11 B7 57.0(9) . . . yes
C2 B11 B10 105.8(11) . . . yes
C2 B11 B12 103.3(11) . . . yes
B7 B11 B12 58.7(9) . . . yes
B10 B11 B12 62.1(8) . . . yes
B7 B12 B10 109.9(11) . . . yes
B8 B12 B10 108.9(11) . . . yes
B7 B12 B11 62.7(9) . . . yes
B8 B12 B9 59.9(9) . . . yes
B7 B12 B8 60.9(9) . . . yes
B7 B12 B9 108.6(11) . . . yes
B9 B12 B11 108.3(11) . . . yes
B10 B12 B11 59.9(9) . . . yes
B8 B12 B11 111.4(10) . . . yes
B9 B12 B10 59.5(10) . . . yes
Ni B42 B82 63.8(7) . . . yes
B82 B42 B92 58.2(9) . . . yes
Ni B42 B52 117.6(9) . . . yes
B52 B42 B82 106.2(11) . . . yes
B52 B42 B92 59.7(9) . . . yes
Ni B42 C12 64.7(7) . . . yes
C12 B42 B52 58.5(8) . . . yes
C12 B42 B82 103.5(11) . . . yes
Ni B42 B92 115.4(10) . . . yes
C12 B42 B92 103.6(9) . . . yes
C12 B52 B42 59.6(8) . . . yes
C12 B52 B62 59.1(9) . . . yes
B42 B52 B92 60.8(9) . . . yes
B42 B52 B102 111.1(13) . . . yes
B62 B52 B92 110.0(13) . . . yes
B62 B52 B102 60.4(9) . . . yes
C12 B52 B92 105.2(11) . . . yes
C12 B52 B102 105.3(12) . . . yes
B42 B52 B62 110.8(11) . . . yes
B92 B52 B102 61.6(9) . . . yes
C12 B62 B112 103.6(12) . . . yes
C22 B62 B102 105.0(13) . . . yes
C22 B62 B112 59.4(11) . . . yes
C22 B62 B52 102.9(11) . . . yes
C12 B62 C22 53.9(9) . . . yes
C12 B62 B52 60.0(9) . . . yes
C12 B62 B102 106.0(12) . . . yes
B52 B62 B112 107.9(13) . . . yes
B102 B62 B112 60.3(12) . . . yes
B52 B62 B102 60.3(10) . . . yes
Ni B72 C22 64.0(7) . . . yes
Ni B72 B112 117.1(12) . . . yes
Ni B72 B122 119.1(12) . . . yes
Ni B72 B82 63.4(8) . . . yes
B82 B72 B122 62.3(10) . . . yes
B112 B72 B122 60.1(10) . . . yes
B82 B72 B112 108.6(12) . . . yes
C22 B72 B82 103.1(12) . . . yes
C22 B72 B112 57.6(9) . . . yes
C22 B72 B122 104.3(12) . . . yes
Ni B82 B72 65.4(8) . . . yes
Ni B82 B92 117.5(11) . . . yes
Ni B82 B122 116.5(10) . . . yes
Ni B82 B42 64.0(7) . . . yes
B72 B82 B92 106.9(10) . . . yes
B72 B82 B122 57.4(9) . . . yes
B92 B82 B122 61.5(9) . . . yes
B42 B82 B122 108.8(12) . . . yes
B42 B82 B72 107.3(12) . . . yes
B42 B82 B92 60.3(10) . . . yes
B82 B92 B122 61.2(10) . . . yes
B52 B92 B102 58.4(10) . . . yes
B52 B92 B122 106.9(10) . . . yes
B82 B92 B102 109.7(10) . . . yes
B42 B92 B52 59.5(9) . . . yes
B42 B92 B82 61.5(9) . . . yes
B42 B92 B102 107.5(10) . . . yes
B42 B92 B122 109.5(10) . . . yes
B52 B92 B82 108.7(10) . . . yes
B102 B92 B122 60.3(11) . . . yes
B112 B102 B122 59.2(11) . . . yes
B52 B102 B112 107.5(11) . . . yes
B62 B102 B92 108.0(11) . . . yes
B62 B102 B112 60.7(10) . . . yes
B52 B102 B122 108.5(10) . . . yes
B52 B102 B62 59.4(11) . . . yes
B52 B102 B92 60.1(10) . . . yes
B92 B102 B122 60.7(10) . . . yes
B62 B102 B122 108.5(10) . . . yes
B92 B102 B112 107.6(11) . . . yes
C22 B112 B72 60.1(10) . . . yes
C22 B112 B102 103.0(15) . . . yes
C22 B112 B122 104.6(11) . . . yes
B62 B112 B72 108.8(13) . . . yes
C22 B112 B62 58.1(11) . . . yes
B72 B112 B122 58.0(10) . . . yes
B102 B112 B122 62.0(11) . . . yes
B62 B112 B122 109.4(14) . . . yes
B72 B112 B102 107.3(12) . . . yes
B62 B112 B102 59.0(12) . . . yes
B92 B122 B112 105.8(14) . . . yes
B102 B122 B112 58.8(10) . . . yes
B82 B122 B112 108.4(12) . . . yes
B92 B122 B102 59.0(9) . . . yes
B72 B122 B82 60.3(9) . . . yes
B72 B122 B92 105.8(12) . . . yes
B72 B122 B102 107.8(13) . . . yes
B72 B122 B112 61.9(10) . . . yes
B82 B122 B92 57.2(9) . . . yes
B82 B122 B102 105.4(13) . . . yes

loop_
_geom_bond_atom_site_label_1
_geom_bond_atom_site_label_2
_geom_bond_distance
_geom_bond_site_symmetry_1
_geom_bond_site_symmetry_2
_geom_bond_publ_flag
Ni C1 2.051(16) . . yes
Ni C2 2.060(14) . . yes
Ni C12 2.057(14) . . yes
Ni C22 2.073(9) . . yes
Ni B4 2.064(15) . . yes
Ni B7 2.099(18) . . yes
Ni B8 2.102(11) . . yes
Ni B42 2.070(15) . . yes
Ni B72 2.100(17) . . yes
Ni B82 2.066(16) . . yes
N17 C162 1.355(10) . . yes
N17 C18 1.45(2) . . yes
N17 C19 1.43(2) . . yes
C1 C2 1.60(3) . . no
C1 B4 1.72(2) . . yes
C1 B5 1.74(2) . . yes
C1 B6 1.696(19) . . yes
C2 B11 1.68(2) . . yes
C2 B6 1.758(18) . . yes
C2 B7 1.66(2) . . yes
C12 B42 1.74(2) . . yes
C12 C22 1.54(3) . . no
C12 B52 1.72(2) . . yes
C12 B62 1.70(2) . . yes
C22 B62 1.71(2) . . yes
C22 B72 1.78(3) . . yes
C22 B112 1.73(2) . . yes
C112 C122 1.38(2) . . no
C112 C162 1.46(2) . . no
C122 C132 1.42(2) . . no
C132 C142 1.36(2) . . no
C142 C152 1.42(2) . . no
C152 C162 1.34(2) . . no
B4 B8 1.88(2) . . yes
B4 B5 1.77(2) . . yes
B4 B9 1.82(2) . . yes
B5 B9 1.84(2) . . yes
B5 B6 1.79(2) . . yes
B5 B10 1.79(3) . . yes
B6 B10 1.786(16) . . yes
B6 B11 1.78(2) . . yes
B7 B8 1.78(2) . . yes
B7 B11 1.79(2) . . yes
B7 B12 1.72(2) . . yes
B8 B9 1.80(2) . . yes
B8 B12 1.778(19) . . yes
B9 B10 1.80(2) . . yes
B9 B12 1.83(3) . . yes
B10 B12 1.79(2) . . yes
B10 B11 1.76(3) . . yes
B11 B12 1.72(2) . . yes
B42 B92 1.80(2) . . yes
B42 B52 1.78(2) . . yes
B42 B82 1.82(3) . . yes
B52 B92 1.78(3) . . yes
B52 B102 1.75(3) . . yes
B52 B62 1.73(3) . . yes
B62 B102 1.75(2) . . yes
B62 B112 1.78(3) . . yes
B72 B82 1.80(2) . . yes
B72 B112 1.82(2) . . yes
B72 B122 1.75(2) . . yes
B82 B92 1.76(2) . . yes
B82 B122 1.84(2) . . yes
B92 B102 1.808(16) . . yes
B92 B122 1.84(3) . . yes
B102 B112 1.78(3) . . yes
B102 B122 1.83(3) . . yes
B112 B122 1.78(3) . . yes

loop_
_geom_torsion_atom_site_label_1
_geom_torsion_atom_site_label_2
_geom_torsion_atom_site_label_3
_geom_torsion_atom_site_label_4
_geom_torsion
_geom_torsion_site_symmetry_1
_geom_torsion_site_symmetry_2
_geom_torsion_site_symmetry_3
_geom_torsion_site_symmetry_4
_geom_torsion_publ_flag
C2 Ni C1 B4 127.8(11) . . . . no
C2 Ni C1 B5 102.8(15) . . . . no
C2 Ni C1 B6 24.2(10) . . . . no
C12 Ni C1 C2 58.6(11) . . . . no
C12 Ni C1 B4 -173.6(8) . . . . no
C12 Ni C1 B5 161.4(11) . . . . no
C12 Ni C1 B6 82.8(13) . . . . no
C22 Ni C1 C2 95.3(9) . . . . no
C22 Ni C1 B4 -136.9(9) . . . . no
C22 Ni C1 B5 -161.9(13) . . . . no
C22 Ni C1 B6 119.5(12) . . . . no
B4 Ni C1 C2 -127.8(11) . . . . no
B4 Ni C1 B5 -25.0(11) . . . . no
B4 Ni C1 B6 -103.6(14) . . . . no
B7 Ni C1 C2 -33.9(8) . . . . no
B7 Ni C1 B4 93.9(9) . . . . no
B7 Ni C1 B5 68.9(13) . . . . no
B7 Ni C1 B6 -9.7(12) . . . . no
B8 Ni C1 C2 -84.1(8) . . . . no
B8 Ni C1 B4 43.7(8) . . . . no
B8 Ni C1 B5 18.7(13) . . . . no
B8 Ni C1 B6 -59.9(12) . . . . no
B72 Ni C1 C2 146.2(8) . . . . no
B72 Ni C1 B4 -86.0(8) . . . . no
B72 Ni C1 B5 -111.0(13) . . . . no
B72 Ni C1 B6 170.4(12) . . . . no
B82 Ni C1 C2 -170.3(8) . . . . no
B82 Ni C1 B4 -42.5(11) . . . . no
B82 Ni C1 B5 -67.5(15) . . . . no
B82 Ni C1 B6 -146.1(11) . . . . no
C1 Ni C2 B6 -22.1(9) . . . . no
C1 Ni C2 B7 -130.8(11) . . . . no
C1 Ni C2 B11 -100.3(14) . . . . no
C12 Ni C2 C1 -140.4(8) . . . . no
C12 Ni C2 B6 -162.4(10) . . . . no
C12 Ni C2 B7 88.8(9) . . . . no
C12 Ni C2 B11 119.4(12) . . . . no
C22 Ni C2 C1 -95.4(9) . . . . no
C22 Ni C2 B6 -117.5(11) . . . . no
C22 Ni C2 B7 133.8(10) . . . . no
C22 Ni C2 B11 164.3(12) . . . . no
B4 Ni C2 C1 37.1(8) . . . . no
B4 Ni C2 B6 15.0(10) . . . . no
B4 Ni C2 B7 -93.7(9) . . . . no
B4 Ni C2 B11 -63.2(12) . . . . no
B7 Ni C2 C1 130.8(11) . . . . no
B7 Ni C2 B6 108.8(13) . . . . no
B7 Ni C2 B11 30.6(12) . . . . no
B8 Ni C2 C1 91.2(9) . . . . no
B8 Ni C2 B6 69.1(11) . . . . no
B8 Ni C2 B7 -39.6(9) . . . . no
B8 Ni C2 B11 -9.1(12) . . . . no
B42 Ni C2 C1 173.3(8) . . . . no
B42 Ni C2 B6 151.2(9) . . . . no
B42 Ni C2 B7 42.4(11) . . . . no
B42 Ni C2 B11 73.0(14) . . . . no
B72 Ni C2 C1 -48.7(11) . . . . no
B72 Ni C2 B6 -70.8(13) . . . . no
B72 Ni C2 B7 -179.5(10) . . . . no
B72 Ni C2 B11 -149.0(11) . . . . no
C1 Ni C12 C22 57.3(11) . . . . no
C1 Ni C12 B42 -172.4(9) . . . . no
C1 Ni C12 B52 159.5(11) . . . . no
C1 Ni C12 B62 84.6(15) . . . . no
C2 Ni C12 C22 96.0(8) . . . . no
C2 Ni C12 B42 -133.7(8) . . . . no
C2 Ni C12 B52 -161.8(11) . . . . no
C2 Ni C12 B62 123.3(13) . . . . no
C22 Ni C12 B42 130.3(10) . . . . no
C22 Ni C12 B52 102.2(13) . . . . no
C22 Ni C12 B62 27.3(11) . . . . no
B7 Ni C12 C22 143.5(8) . . . . no
B7 Ni C12 B42 -86.2(9) . . . . no
B7 Ni C12 B52 -114.4(12) . . . . no
B7 Ni C12 B62 170.7(14) . . . . no
B8 Ni C12 C22 -173.7(7) . . . . no
B8 Ni C12 B42 -43.4(10) . . . . no
B8 Ni C12 B52 -71.6(13) . . . . no
B8 Ni C12 B62 -146.5(12) . . . . no
B42 Ni C12 C22 -130.3(10) . . . . no
B42 Ni C12 B52 -28.2(11) . . . . no
B42 Ni C12 B62 -103.1(15) . . . . no
B72 Ni C12 C22 -36.3(8) . . . . no
B72 Ni C12 B42 94.0(8) . . . . no
B72 Ni C12 B52 65.8(12) . . . . no
B72 Ni C12 B62 -9.1(13) . . . . no
B82 Ni C12 C22 -87.8(8) . . . . no
B82 Ni C12 B42 42.6(8) . . . . no
B82 Ni C12 B52 14.4(12) . . . . no
B82 Ni C12 B62 -60.5(14) . . . . no
C1 Ni C22 C12 -140.9(9) . . . . no
C1 Ni C22 B62 -167.6(14) . . . . no
C1 Ni C22 B72 89.0(9) . . . . no
C1 Ni C22 B112 115.1(14) . . . . no
C2 Ni C22 C12 -93.8(8) . . . . no
C2 Ni C22 B62 -120.6(13) . . . . no
C2 Ni C22 B72 136.0(8) . . . . no
C2 Ni C22 B112 162.1(14) . . . . no
C12 Ni C22 B62 -26.8(13) . . . . no
C12 Ni C22 B72 -130.2(10) . . . . no
C12 Ni C22 B112 -104.1(14) . . . . no
B4 Ni C22 C12 174.1(9) . . . . no
B4 Ni C22 B62 147.4(13) . . . . no
B4 Ni C22 B72 44.0(10) . . . . no
B4 Ni C22 B112 70.0(15) . . . . no
B7 Ni C22 C12 -50.3(10) . . . . no
B7 Ni C22 B62 -77.1(14) . . . . no
B7 Ni C22 B72 179.5(9) . . . . no
B7 Ni C22 B112 -154.4(14) . . . . no
B42 Ni C22 C12 35.9(8) . . . . no
B42 Ni C22 B62 9.2(14) . . . . no
B42 Ni C22 B72 -94.2(8) . . . . no
B42 Ni C22 B112 -68.2(14) . . . . no
B72 Ni C22 C12 130.2(10) . . . . no
B72 Ni C22 B62 103.4(14) . . . . no
B72 Ni C22 B112 26.1(13) . . . . no
B82 Ni C22 C12 88.4(9) . . . . no
B82 Ni C22 B62 61.7(14) . . . . no
B82 Ni C22 B72 -41.7(8) . . . . no
B82 Ni C22 B112 -15.7(14) . . . . no
C1 Ni B4 B5 23.9(11) . . . . no
C1 Ni B4 B8 121.2(9) . . . . no
C1 Ni B4 B9 95.3(12) . . . . no
C2 Ni B4 C1 -34.9(8) . . . . no
C2 Ni B4 B5 -10.9(11) . . . . no
C2 Ni B4 B8 86.4(7) . . . . no
C2 Ni B4 B9 60.4(11) . . . . no
C22 Ni B4 C1 65.7(10) . . . . no
C22 Ni B4 B5 89.6(12) . . . . no
C22 Ni B4 B8 -173.1(6) . . . . no
C22 Ni B4 B9 161.0(8) . . . . no
B7 Ni B4 C1 -81.8(9) . . . . no
B7 Ni B4 B5 -57.8(12) . . . . no
B7 Ni B4 B8 39.5(7) . . . . no
B7 Ni B4 B9 13.5(11) . . . . no
B8 Ni B4 C1 -121.2(9) . . . . no
B8 Ni B4 B5 -97.3(12) . . . . no
B8 Ni B4 B9 -26.0(9) . . . . no
B42 Ni B4 C1 -172.2(9) . . . . no
B42 Ni B4 B5 -148.3(11) . . . . no
B42 Ni B4 B8 -51.0(9) . . . . no
B42 Ni B4 B9 -77.0(12) . . . . no
B72 Ni B4 C1 98.0(9) . . . . no
B72 Ni B4 B5 122.0(12) . . . . no
B72 Ni B4 B8 -140.8(7) . . . . no
B72 Ni B4 B9 -166.7(11) . . . . no
B82 Ni B4 C1 149.2(9) . . . . no
B82 Ni B4 B5 173.1(12) . . . . no
B82 Ni B4 B8 -89.6(7) . . . . no
B82 Ni B4 B9 -115.5(11) . . . . no
C1 Ni B7 C2 33.2(8) . . . . no
C1 Ni B7 B8 -91.1(8) . . . . no
C1 Ni B7 B11 7.4(12) . . . . no
C1 Ni B7 B12 -60.0(12) . . . . no
C2 Ni B7 B8 -124.3(11) . . . . no
C2 Ni B7 B11 -25.8(10) . . . . no
C2 Ni B7 B12 -93.3(14) . . . . no
C12 Ni B7 C2 -99.3(9) . . . . no
C12 Ni B7 B8 136.4(8) . . . . no
C12 Ni B7 B11 -125.2(12) . . . . no
C12 Ni B7 B12 167.4(12) . . . . no
C22 Ni B7 C2 -66.8(10) . . . . no
C22 Ni B7 B8 168.9(7) . . . . no
C22 Ni B7 B11 -92.6(13) . . . . no
C22 Ni B7 B12 -160.0(9) . . . . no
B4 Ni B7 C2 82.4(9) . . . . no
B4 Ni B7 B8 -41.9(8) . . . . no
B4 Ni B7 B11 56.5(12) . . . . no
B4 Ni B7 B12 -10.9(12) . . . . no
B8 Ni B7 C2 124.3(11) . . . . no
B8 Ni B7 B11 98.4(13) . . . . no
B8 Ni B7 B12 31.0(10) . . . . no
B42 Ni B7 C2 -149.0(8) . . . . no
B42 Ni B7 B8 86.7(8) . . . . no
B42 Ni B7 B11 -174.8(12) . . . . no
B42 Ni B7 B12 117.8(12) . . . . no
B82 Ni B7 C2 171.0(8) . . . . no
B82 Ni B7 B8 46.7(11) . . . . no
B82 Ni B7 B11 145.1(11) . . . . no
B82 Ni B7 B12 77.7(14) . . . . no
C1 Ni B8 B4 -40.5(8) . . . . no
C1 Ni B8 B7 83.5(9) . . . . no
C1 Ni B8 B9 -14.6(11) . . . . no
C1 Ni B8 B12 54.4(11) . . . . no
C2 Ni B8 B4 -86.5(7) . . . . no
C2 Ni B8 B7 37.5(8) . . . . no
C2 Ni B8 B9 -60.6(11) . . . . no
C2 Ni B8 B12 8.4(10) . . . . no
C12 Ni B8 B4 174.3(8) . . . . no
C12 Ni B8 B7 -61.7(10) . . . . no
C12 Ni B8 B9 -159.8(10) . . . . no
C12 Ni B8 B12 -90.8(11) . . . . no
B4 Ni B8 B7 124.0(10) . . . . no
B4 Ni B8 B9 25.9(10) . . . . no
B4 Ni B8 B12 94.9(11) . . . . no
B7 Ni B8 B4 -124.0(10) . . . . no
B7 Ni B8 B9 -98.1(12) . . . . no
B7 Ni B8 B12 -29.1(10) . . . . no
B42 Ni B8 B4 142.6(8) . . . . no
B42 Ni B8 B7 -93.4(9) . . . . no
B42 Ni B8 B9 168.6(11) . . . . no
B42 Ni B8 B12 -122.5(11) . . . . no
B72 Ni B8 B4 55.5(9) . . . . no
B72 Ni B8 B7 179.5(9) . . . . no
B72 Ni B8 B9 81.4(12) . . . . no
B72 Ni B8 B12 150.3(10) . . . . no
B82 Ni B8 B4 90.4(8) . . . . no
B82 Ni B8 B7 -145.6(9) . . . . no
B82 Ni B8 B9 116.3(11) . . . . no
B82 Ni B8 B12 -174.7(11) . . . . no
C2 Ni B42 C12 68.2(9) . . . . no
C2 Ni B42 B52 94.3(12) . . . . no
C2 Ni B42 B82 -170.3(8) . . . . no
C2 Ni B42 B92 161.9(8) . . . . no
C12 Ni B42 B52 26.1(10) . . . . no
C12 Ni B42 B82 121.5(10) . . . . no
C12 Ni B42 B92 93.7(11) . . . . no
C22 Ni B42 C12 -32.2(8) . . . . no
C22 Ni B42 B52 -6.1(12) . . . . no
C22 Ni B42 B82 89.3(8) . . . . no
C22 Ni B42 B92 61.5(10) . . . . no
B4 Ni B42 C12 -173.5(7) . . . . no
B4 Ni B42 B52 -147.4(10) . . . . no
B4 Ni B42 B82 -52.1(10) . . . . no
B4 Ni B42 B92 -79.8(11) . . . . no
B7 Ni B42 C12 97.8(8) . . . . no
B7 Ni B42 B52 123.9(12) . . . . no
B7 Ni B42 B82 -140.8(8) . . . . no
B7 Ni B42 B92 -168.5(10) . . . . no
B8 Ni B42 C12 147.7(8) . . . . no
B8 Ni B42 B52 173.8(12) . . . . no
B8 Ni B42 B82 -90.8(8) . . . . no
B8 Ni B42 B92 -118.6(10) . . . . no
B72 Ni B42 C12 -82.4(8) . . . . no
B72 Ni B42 B52 -56.3(12) . . . . no
B72 Ni B42 B82 39.1(8) . . . . no
B72 Ni B42 B92 11.3(10) . . . . no
B82 Ni B42 C12 -121.5(10) . . . . no
B82 Ni B42 B52 -95.3(13) . . . . no
B82 Ni B42 B92 -27.8(9) . . . . no
C1 Ni B72 C22 -100.3(8) . . . . no
C1 Ni B72 B82 138.0(9) . . . . no
C1 Ni B72 B112 -123.6(12) . . . . no
C1 Ni B72 B122 167.2(12) . . . . no
C2 Ni B72 C22 -67.4(10) . . . . no
C2 Ni B72 B82 170.9(8) . . . . no
C2 Ni B72 B112 -90.7(13) . . . . no
C2 Ni B72 B122 -159.8(11) . . . . no
C12 Ni B72 C22 32.3(7) . . . . no
C12 Ni B72 B82 -89.4(9) . . . . no
C12 Ni B72 B112 9.0(12) . . . . no
C12 Ni B72 B122 -60.2(12) . . . . no
C22 Ni B72 B82 -121.7(10) . . . . no
C22 Ni B72 B112 -23.3(10) . . . . no
C22 Ni B72 B122 -92.4(13) . . . . no
B4 Ni B72 C22 -149.5(8) . . . . no
B4 Ni B72 B82 88.9(9) . . . . no
B4 Ni B72 B112 -172.7(12) . . . . no
B4 Ni B72 B122 118.1(13) . . . . no
B8 Ni B72 C22 169.0(7) . . . . no
B8 Ni B72 B82 47.3(11) . . . . no
B8 Ni B72 B112 145.7(10) . . . . no
B8 Ni B72 B122 76.5(14) . . . . no
B42 Ni B72 C22 81.9(7) . . . . no
B42 Ni B72 B82 -39.8(8) . . . . no
B42 Ni B72 B112 58.6(12) . . . . no
B42 Ni B72 B122 -10.6(12) . . . . no
B82 Ni B72 C22 121.7(10) . . . . no
B82 Ni B72 B112 98.4(14) . . . . no
B82 Ni B72 B122 29.2(11) . . . . no
C1 Ni B82 B42 172.8(8) . . . . no
C1 Ni B82 B72 -61.2(10) . . . . no
C1 Ni B82 B92 -158.2(9) . . . . no
C1 Ni B82 B122 -88.1(13) . . . . no
C12 Ni B82 B42 -40.8(7) . . . . no
C12 Ni B82 B72 85.2(9) . . . . no
C12 Ni B82 B92 -11.8(11) . . . . no
C12 Ni B82 B122 58.3(12) . . . . no
C22 Ni B82 B42 -84.9(8) . . . . no
C22 Ni B82 B72 41.1(9) . . . . no
C22 Ni B82 B92 -55.9(11) . . . . no
C22 Ni B82 B122 14.2(13) . . . . no
B4 Ni B82 B42 142.0(8) . . . . no
B4 Ni B82 B72 -92.0(9) . . . . no
B4 Ni B82 B92 171.0(11) . . . . no
B4 Ni B82 B122 -118.9(12) . . . . no
B7 Ni B82 B42 54.5(10) . . . . no
B7 Ni B82 B72 -179.5(9) . . . . no
B7 Ni B82 B92 83.5(12) . . . . no
B7 Ni B82 B122 153.5(11) . . . . no
B8 Ni B82 B42 88.4(8) . . . . no
B8 Ni B82 B72 -145.6(9) . . . . no
B8 Ni B82 B92 117.4(11) . . . . no
B8 Ni B82 B122 -172.6(13) . . . . no
B42 Ni B82 B72 126.0(10) . . . . no
B42 Ni B82 B92 29.0(9) . . . . no
B42 Ni B82 B122 99.1(13) . . . . no
B72 Ni B82 B42 -126.0(10) . . . . no
B72 Ni B82 B92 -97.0(12) . . . . no
B72 Ni B82 B122 -27.0(11) . . . . no
C18 N17 C162 C152 171.1(16) . . . . no
C19 N17 C162 C112 -172.9(14) . . . . no
C19 N17 C162 C152 5(3) . . . . no
C18 N17 C162 C112 -7(2) . . . . no
B4 C1 C2 B6 108.4(10) . . . . no
B4 C1 C2 B7 -0.5(14) . . . . no
B4 C1 C2 Ni -50.5(8) . . . . no
B5 C1 C2 Ni -117.4(12) . . . . no
B5 C1 C2 B6 41.4(10) . . . . no
B4 C1 C2 B11 70.6(13) . . . . no
B5 C1 C2 B11 3.7(17) . . . . no
B6 C1 C2 Ni -158.9(8) . . . . no
B6 C1 C2 B7 -108.8(11) . . . . no
B6 C1 C2 B11 -37.7(11) . . . . no
Ni C1 B4 B5 -156.2(10) . . . . no
Ni C1 B4 B8 -52.5(6) . . . . no
B5 C1 C2 B7 -67.4(15) . . . . no
C2 C1 B4 Ni 51.4(8) . . . . no
C2 C1 B4 B5 -104.8(12) . . . . no
C2 C1 B4 B8 -1.1(12) . . . . no
C2 C1 B4 B9 -61.5(13) . . . . no
B5 C1 B4 Ni 156.2(10) . . . . no
B5 C1 B4 B8 103.7(10) . . . . no
B5 C1 B4 B9 43.3(11) . . . . no
B6 C1 B4 Ni 121.9(13) . . . . no
B6 C1 B4 B5 -34.3(12) . . . . no
B6 C1 B4 B8 69.4(14) . . . . no
B6 C1 B4 B9 9.0(17) . . . . no
Ni C1 B5 B4 26.0(11) . . . . no
Ni C1 B5 B6 -118.9(14) . . . . no
Ni C1 B5 B9 -16.2(16) . . . . no
Ni C1 B4 B9 -112.9(10) . . . . no
C2 C1 B5 B4 102.6(14) . . . . no
C2 C1 B5 B6 -42.2(11) . . . . no
C2 C1 B5 B9 60.5(15) . . . . no
C2 C1 B5 B10 -0.4(15) . . . . no
B4 C1 B5 B6 -144.8(12) . . . . no
B4 C1 B5 B9 -42.1(11) . . . . no
B4 C1 B5 B10 -103.0(11) . . . . no
B6 C1 B5 B4 144.8(12) . . . . no
B6 C1 B5 B9 102.7(12) . . . . no
B6 C1 B5 B10 41.8(9) . . . . no
Ni C1 B6 C2 -24.8(10) . . . . no
Ni C1 B6 B5 111.6(14) . . . . no
Ni C1 B6 B10 69.1(15) . . . . no
Ni C1 B6 B11 8.4(15) . . . . no
C2 C1 B6 B5 136.4(12) . . . . no
C2 C1 B6 B10 93.9(12) . . . . no
C2 C1 B6 B11 33.2(10) . . . . no
B4 C1 B6 C2 -102.4(14) . . . . no
B4 C1 B6 B5 34.0(12) . . . . no
B4 C1 B6 B10 -8.5(17) . . . . no
B4 C1 B6 B11 -69.2(14) . . . . no
B5 C1 B6 C2 -136.4(12) . . . . no
B5 C1 B6 B10 -42.5(12) . . . . no
B5 C1 B6 B11 -103.2(10) . . . . no
Ni C1 C2 B6 158.9(8) . . . . no
Ni C1 C2 B7 50.0(9) . . . . no
Ni C1 C2 B11 121.1(11) . . . . no
Ni C1 B5 B10 -77.0(14) . . . . no
C1 C2 B6 B5 -37.9(11) . . . . no
C1 C2 B6 B10 -99.7(12) . . . . no
Ni C2 B6 B11 -116.6(12) . . . . no
Ni C2 B6 C1 23.4(10) . . . . no
Ni C2 B6 B5 -14.5(13) . . . . no
Ni C2 B6 B10 -76.3(13) . . . . no
B7 C2 B6 B11 -36.5(12) . . . . no
B11 C2 B6 C1 140.0(12) . . . . no
B11 C2 B6 B5 102.2(10) . . . . no
B11 C2 B6 B10 40.4(11) . . . . no
Ni C2 B7 B8 51.5(8) . . . . no
Ni C2 B7 B11 152.9(10) . . . . no
Ni C2 B7 B12 115.1(11) . . . . no
C1 C2 B7 Ni -49.6(9) . . . . no
C1 C2 B7 B8 2.0(14) . . . . no
C1 C2 B7 B11 103.4(12) . . . . no
C1 C2 B7 B12 65.5(14) . . . . no
B6 C2 B7 Ni -117.3(11) . . . . no
B6 C2 B7 B8 -65.8(14) . . . . no
B6 C2 B7 B11 35.7(11) . . . . no
B6 C2 B7 B12 -2.2(17) . . . . no
B11 C2 B7 Ni -152.9(10) . . . . no
B11 C2 B7 B8 -101.4(11) . . . . no
B11 C2 B7 B12 -37.9(11) . . . . no
Ni C2 B11 B6 112.9(12) . . . . no
Ni C2 B11 B7 -31.3(12) . . . . no
Ni C2 B11 B10 70.8(14) . . . . no
Ni C2 B11 B12 6.4(16) . . . . no
C1 C2 B11 B6 36.9(11) . . . . no
C1 C2 B11 B7 -107.4(14) . . . . no
C1 C2 B11 B10 -5.3(15) . . . . no
C1 C2 B11 B12 -69.7(14) . . . . no
B6 C2 B11 B7 -144.2(12) . . . . no
B6 C2 B11 B10 -42.2(9) . . . . no
B6 C2 B11 B12 -106.5(11) . . . . no
B7 C2 B11 B6 144.2(12) . . . . no
B7 C2 B11 B10 102.1(12) . . . . no
B7 C2 B11 B12 37.7(11) . . . . no
B7 C2 B6 B10 3.8(16) . . . . no
B7 C2 B6 B5 65.6(14) . . . . no
C1 C2 B6 B11 -140.0(12) . . . . no
B7 C2 B6 C1 103.5(14) . . . . no
Ni C12 C22 B112 117.4(11) . . . . no
B42 C12 C22 B72 -0.2(13) . . . . no
B42 C12 C22 Ni -49.1(8) . . . . no
B42 C12 C22 B62 106.5(12) . . . . no
Ni C12 C22 B72 49.0(8) . . . . no
B52 C12 C22 B72 -67.6(13) . . . . no
B52 C12 C22 B112 0.9(17) . . . . no
B62 C12 C22 Ni -155.6(10) . . . . no
B62 C12 C22 B72 -106.6(11) . . . . no
B42 C12 C22 B112 68.3(14) . . . . no
B52 C12 C22 Ni -116.5(11) . . . . no
B52 C12 C22 B62 39.1(12) . . . . no
Ni C12 B42 B92 -111.9(11) . . . . no
C22 C12 B42 Ni 50.7(8) . . . . no
C22 C12 B42 B52 -102.1(12) . . . . no
C22 C12 B42 B82 -1.2(13) . . . . no
C22 C12 B42 B92 -61.2(13) . . . . no
B52 C12 B42 Ni 152.8(10) . . . . no
B52 C12 B42 B82 100.9(11) . . . . no
B52 C12 B42 B92 40.9(11) . . . . no
B62 C12 B42 Ni 120.5(12) . . . . no
B62 C12 B42 B52 -32.2(12) . . . . no
B62 C12 B42 B82 68.6(14) . . . . no
B62 C12 B42 B92 8.6(16) . . . . no
B62 C12 C22 B112 -38.2(13) . . . . no
Ni C12 B42 B52 -152.8(10) . . . . no
Ni C12 B42 B82 -51.9(8) . . . . no
Ni C12 C22 B62 155.6(10) . . . . no
C22 C12 B52 B42 106.1(13) . . . . no
C22 C12 B52 B62 -40.1(12) . . . . no
C22 C12 B52 B92 64.4(14) . . . . no
C22 C12 B52 B102 0.3(16) . . . . no
B42 C12 B52 B62 -146.2(13) . . . . no
B42 C12 B52 B92 -41.7(10) . . . . no
B42 C12 B52 B102 -105.8(13) . . . . no
B62 C12 B52 B42 146.2(13) . . . . no
B62 C12 B52 B92 104.5(13) . . . . no
B62 C12 B52 B102 40.4(11) . . . . no
Ni C12 B62 C22 -28.5(12) . . . . no
Ni C12 B62 B52 109.1(14) . . . . no
Ni C12 B62 B102 68.6(17) . . . . no
Ni C12 B62 B112 6.0(18) . . . . no
C22 C12 B62 B52 137.7(13) . . . . no
C22 C12 B62 B102 97.1(14) . . . . no
C22 C12 B62 B112 34.6(11) . . . . no
B42 C12 B62 C22 -105.1(13) . . . . no
B42 C12 B62 B52 32.6(13) . . . . no
B42 C12 B62 B102 -8.0(18) . . . . no
B42 C12 B62 B112 -70.5(15) . . . . no
B52 C12 B62 C22 -137.7(13) . . . . no
B52 C12 B62 B102 -40.5(13) . . . . no
B52 C12 B62 B112 -103.1(13) . . . . no
Ni C12 B52 B102 -76.7(13) . . . . no
Ni C12 B52 B42 29.2(11) . . . . no
Ni C12 B52 B62 -117.1(13) . . . . no
Ni C12 B52 B92 -12.6(15) . . . . no
Ni C22 B62 B52 -8.9(18) . . . . no
Ni C22 B62 B102 -71.2(16) . . . . no
Ni C22 B62 B112 -112.4(14) . . . . no
Ni C22 B62 C12 27.8(13) . . . . no
B72 C22 B62 B52 67.3(15) . . . . no
B72 C22 B62 B102 5.0(16) . . . . no
B72 C22 B62 B112 -36.1(13) . . . . no
B112 C22 B62 C12 140.2(12) . . . . no
B112 C22 B62 B52 103.4(13) . . . . no
B112 C22 B62 B102 41.1(11) . . . . no
Ni C22 B72 B82 51.4(7) . . . . no
Ni C22 B72 B112 155.4(11) . . . . no
Ni C22 B72 B122 115.7(11) . . . . no
C12 C22 B72 Ni -49.9(8) . . . . no
C12 C22 B72 B82 1.5(12) . . . . no
C12 C22 B72 B112 105.5(12) . . . . no
C12 C22 B72 B122 65.9(13) . . . . no
B62 C22 B72 Ni -119.2(11) . . . . no
B62 C22 B72 B82 -67.8(13) . . . . no
B62 C22 B72 B112 36.1(13) . . . . no
B62 C22 B72 B122 -3.5(16) . . . . no
B112 C22 B72 Ni -155.4(11) . . . . no
B112 C22 B72 B82 -103.9(12) . . . . no
B112 C22 B72 B122 -39.6(12) . . . . no
Ni C22 B112 B62 115.8(14) . . . . no
Ni C22 B112 B72 -26.9(13) . . . . no
Ni C22 B112 B102 75.8(16) . . . . no
Ni C22 B112 B122 12(2) . . . . no
C12 C22 B112 B62 38.4(13) . . . . no
C12 C22 B112 B72 -104.3(12) . . . . no
C12 C22 B112 B102 -1.6(16) . . . . no
C12 C22 B62 B52 -36.8(12) . . . . no
C12 C22 B62 B102 -99.1(14) . . . . no
C12 C22 B62 B112 -140.2(12) . . . . no
B72 C22 B62 C12 104.1(12) . . . . no
B72 C22 B112 B62 142.7(12) . . . . no
B72 C22 B112 B102 102.6(13) . . . . no
B72 C22 B112 B122 38.6(12) . . . . no
B62 C22 B112 B122 -104.0(15) . . . . no
B62 C22 B112 B102 -40.0(11) . . . . no
C12 C22 B112 B122 -65.7(17) . . . . no
B62 C22 B112 B72 -142.7(12) . . . . no
C162 C112 C122 C132 1(2) . . . . no
C122 C112 C162 N17 179.4(15) . . . . no
C122 C112 C162 C152 2(2) . . . . no
C112 C122 C132 C142 -3(3) . . . . no
C122 C132 C142 C152 4(3) . . . . no
C132 C142 C152 C162 -2(3) . . . . no
C142 C152 C162 N17 -178.9(16) . . . . no
C142 C152 C162 C112 -1(2) . . . . no
C1 B4 B5 B9 131.3(13) . . . . no
C1 B4 B5 B10 93.7(13) . . . . no
B8 B4 B5 C1 -95.6(12) . . . . no
B8 B4 B5 B6 -64.9(13) . . . . no
B8 B4 B5 B9 35.7(11) . . . . no
B8 B4 B5 B10 -1.9(14) . . . . no
B9 B4 B5 C1 -131.3(13) . . . . no
B9 B4 B5 B6 -100.7(12) . . . . no
C1 B4 B8 B12 -58.1(11) . . . . no
B5 B4 B8 Ni 115.5(11) . . . . no
B5 B4 B8 B7 64.7(12) . . . . no
B5 B4 B8 B9 -37.2(11) . . . . no
B5 B4 B8 B12 4.5(14) . . . . no
B9 B4 B8 Ni 152.7(10) . . . . no
B9 B4 B8 B7 101.9(11) . . . . no
B9 B4 B8 B12 41.6(10) . . . . no
B9 B4 B5 B10 -37.6(11) . . . . no
Ni B4 B8 B7 -50.8(7) . . . . no
Ni B4 B8 B9 -152.7(10) . . . . no
Ni B4 B8 B12 -111.0(9) . . . . no
C1 B4 B8 Ni 53.0(7) . . . . no
C1 B4 B8 B7 2.1(11) . . . . no
C1 B4 B8 B9 -99.7(10) . . . . no
C1 B4 B9 B12 56.5(13) . . . . no
B5 B4 B9 B8 139.4(12) . . . . no
B5 B4 B9 B10 37.1(12) . . . . no
B5 B4 B9 B12 98.9(12) . . . . no
B8 B4 B9 B5 -139.4(12) . . . . no
B8 B4 B9 B10 -102.3(13) . . . . no
B8 B4 B9 B12 -40.5(9) . . . . no
C1 B4 B9 B8 97.0(11) . . . . no
C1 B4 B9 B10 -5.4(16) . . . . no
Ni B4 B9 B5 -111.8(12) . . . . no
Ni B4 B9 B8 27.6(9) . . . . no
Ni B4 B9 B10 -74.7(14) . . . . no
Ni B4 B9 B12 -12.9(14) . . . . no
C1 B4 B9 B5 -42.4(12) . . . . no
Ni B4 B5 B6 5.5(15) . . . . no
Ni B4 B5 B9 106.2(12) . . . . no
Ni B4 B5 C1 -25.1(11) . . . . no
C1 B4 B5 B6 30.6(11) . . . . no
Ni B4 B5 B10 68.6(14) . . . . no
C1 B5 B6 B10 131.0(11) . . . . no
C1 B5 B6 C2 35.6(10) . . . . no
C1 B5 B9 B4 41.1(11) . . . . no
C1 B5 B9 B8 3.4(15) . . . . no
C1 B5 B9 B10 -96.2(13) . . . . no
C1 B5 B6 B11 94.3(11) . . . . no
B4 B5 B6 C1 -31.0(11) . . . . no
B4 B5 B6 C2 4.6(13) . . . . no
B4 B5 B6 B10 100.1(12) . . . . no
B4 B5 B6 B11 63.3(12) . . . . no
B9 B5 B6 C1 -94.7(12) . . . . no
B9 B5 B6 C2 -59.1(11) . . . . no
B9 B5 B6 B10 36.4(9) . . . . no
B9 B5 B6 B11 -0.4(12) . . . . no
B10 B5 B6 C1 -131.0(11) . . . . no
B10 B5 B6 C2 -95.4(10) . . . . no
B10 B5 B6 B11 -36.7(9) . . . . no
C1 B5 B10 B9 98.4(12) . . . . no
C1 B5 B10 B11 -2.8(13) . . . . no
C1 B5 B10 B12 58.8(13) . . . . no
B4 B5 B10 B6 -100.8(11) . . . . no
B4 B5 B10 B9 38.1(11) . . . . no
B4 B5 B10 B11 -63.1(13) . . . . no
B4 B5 B10 B12 -1.5(15) . . . . no
B6 B5 B10 B9 138.9(11) . . . . no
B6 B5 B10 B11 37.7(9) . . . . no
B6 B5 B10 B12 99.4(11) . . . . no
B9 B5 B10 B6 -138.9(11) . . . . no
B9 B5 B10 B11 -101.2(11) . . . . no
B9 B5 B10 B12 -39.5(10) . . . . no
B10 B5 B9 B4 137.3(12) . . . . no
B10 B5 B9 B8 99.6(13) . . . . no
B10 B5 B9 B12 37.8(10) . . . . no
C1 B5 B10 B6 -40.5(9) . . . . no
B6 B5 B9 B4 100.7(11) . . . . no
B6 B5 B9 B8 63.0(13) . . . . no
B6 B5 B9 B10 -36.6(10) . . . . no
C1 B5 B9 B12 -58.4(13) . . . . no
B4 B5 B9 B8 -37.7(11) . . . . no
B4 B5 B9 B10 -137.3(12) . . . . no
B4 B5 B9 B12 -99.5(11) . . . . no
B6 B5 B9 B12 1.2(12) . . . . no
C2 B6 B10 B9 61.2(16) . . . . no
C2 B6 B10 B11 -39.1(9) . . . . no
C2 B6 B10 B5 99.1(10) . . . . no
C1 B6 B10 B5 42.4(11) . . . . no
C1 B6 B10 B9 4.5(17) . . . . no
C1 B6 B10 B11 -95.8(11) . . . . no
C1 B6 B10 B12 -60.4(15) . . . . no
C2 B6 B11 B10 132.1(10) . . . . no
C2 B6 B11 B12 94.1(11) . . . . no
B5 B6 B11 C2 -94.8(10) . . . . no
B5 B6 B11 B7 -63.5(13) . . . . no
B5 B6 B11 B10 37.3(9) . . . . no
B5 B6 B11 B12 -0.7(12) . . . . no
B10 B6 B11 C2 -132.1(10) . . . . no
B10 B6 B11 B7 -100.8(12) . . . . no
B10 B6 B11 B12 -38.0(9) . . . . no
B11 B6 B10 B9 100.3(13) . . . . no
B11 B6 B10 B12 35.4(11) . . . . no
C1 B6 B11 C2 -32.7(10) . . . . no
C1 B6 B11 B7 -1.4(13) . . . . no
C1 B6 B11 B10 99.4(10) . . . . no
C1 B6 B11 B12 61.5(12) . . . . no
C2 B6 B11 B7 31.3(10) . . . . no
B11 B6 B10 B5 138.2(10) . . . . no
B5 B6 B10 B9 -37.9(12) . . . . no
B5 B6 B10 B11 -138.2(10) . . . . no
C2 B6 B10 B12 -3.7(14) . . . . no
B5 B6 B10 B12 -102.8(12) . . . . no
B11 B7 B8 B4 -63.6(12) . . . . no
B11 B7 B8 B9 -1.9(15) . . . . no
B11 B7 B8 Ni -112.7(11) . . . . no
Ni B7 B8 B4 49.2(7) . . . . no
Ni B7 B8 B9 110.8(10) . . . . no
Ni B7 B8 B12 148.8(10) . . . . no
C2 B7 B8 Ni -51.6(8) . . . . no
C2 B7 B8 B4 -2.4(12) . . . . no
C2 B7 B8 B9 59.2(13) . . . . no
C2 B7 B8 B12 97.2(12) . . . . no
B8 B7 B11 B6 66.0(14) . . . . no
B8 B7 B11 B10 1.5(15) . . . . no
B8 B7 B11 B12 -37.1(11) . . . . no
B12 B7 B11 C2 135.8(13) . . . . no
B12 B7 B11 B6 103.1(12) . . . . no
B12 B7 B11 B10 38.6(11) . . . . no
Ni B7 B12 B8 -32.3(10) . . . . no
Ni B7 B12 B9 5.4(15) . . . . no
Ni B7 B12 B10 68.8(15) . . . . no
Ni B7 B12 B11 106.8(13) . . . . no
C2 B7 B12 B8 -101.6(13) . . . . no
C2 B7 B12 B9 -63.9(14) . . . . no
C2 B7 B12 B10 -0.5(16) . . . . no
C2 B7 B12 B11 37.6(11) . . . . no
B8 B7 B12 B9 37.7(10) . . . . no
B8 B7 B12 B10 101.1(13) . . . . no
B8 B7 B12 B11 139.1(12) . . . . no
B11 B7 B12 B8 -139.1(12) . . . . no
B11 B7 B12 B9 -101.5(12) . . . . no
B11 B7 B12 B10 -38.1(12) . . . . no
Ni B7 B11 B10 -69.4(14) . . . . no
B11 B7 B8 B12 36.1(10) . . . . no
B12 B7 B8 Ni -148.8(10) . . . . no
B12 B7 B8 B4 -99.6(10) . . . . no
B12 B7 B8 B9 -38.0(11) . . . . no
Ni B7 B11 C2 27.8(10) . . . . no
Ni B7 B11 B6 -4.9(15) . . . . no
C2 B7 B11 B10 -97.2(13) . . . . no
Ni B7 B11 B12 -108.0(13) . . . . no
C2 B7 B11 B6 -32.8(11) . . . . no
C2 B7 B11 B12 -135.8(13) . . . . no
B8 B7 B11 C2 98.7(13) . . . . no
Ni B8 B9 B4 -26.8(10) . . . . no
B12 B8 B9 B10 -34.9(10) . . . . no
Ni B8 B12 B7 31.3(11) . . . . no
Ni B8 B12 B9 -106.7(11) . . . . no
Ni B8 B12 B10 -71.5(13) . . . . no
Ni B8 B12 B11 -7.3(15) . . . . no
B4 B8 B12 B7 97.5(11) . . . . no
B4 B8 B12 B9 -40.5(10) . . . . no
B4 B8 B12 B10 -5.3(13) . . . . no
B4 B8 B12 B11 58.9(13) . . . . no
B7 B8 B12 B9 -138.0(12) . . . . no
B7 B8 B12 B10 -102.8(12) . . . . no
B7 B8 B12 B11 -38.6(12) . . . . no
B9 B8 B12 B7 138.0(12) . . . . no
B9 B8 B12 B10 35.2(10) . . . . no
B9 B8 B12 B11 99.4(12) . . . . no
B12 B8 B9 B5 -97.5(12) . . . . no
B4 B8 B9 B10 98.4(12) . . . . no
B4 B8 B9 B12 133.2(11) . . . . no
B7 B8 B9 B4 -96.7(11) . . . . no
Ni B8 B9 B5 9.0(15) . . . . no
Ni B8 B9 B10 71.6(13) . . . . no
Ni B8 B9 B12 106.4(10) . . . . no
B4 B8 B9 B5 35.8(11) . . . . no
B7 B8 B9 B5 -61.0(15) . . . . no
B7 B8 B9 B10 1.6(15) . . . . no
B7 B8 B9 B12 36.5(11) . . . . no
B12 B8 B9 B4 -133.2(11) . . . . no
B4 B9 B10 B11 64.9(15) . . . . no
B4 B9 B10 B12 100.2(11) . . . . no
B4 B9 B10 B6 0.6(17) . . . . no
B4 B9 B10 B5 -36.6(11) . . . . no
B4 B9 B12 B10 -98.3(11) . . . . no
B4 B9 B12 B11 -62.2(13) . . . . no
B5 B9 B12 B7 64.9(13) . . . . no
B5 B9 B12 B8 103.0(10) . . . . no
B5 B9 B12 B10 -37.7(8) . . . . no
B5 B9 B12 B11 -1.6(12) . . . . no
B8 B9 B12 B7 -38.1(10) . . . . no
B8 B9 B12 B10 -140.7(10) . . . . no
B8 B9 B12 B11 -104.6(10) . . . . no
B10 B9 B12 B7 102.6(12) . . . . no
B10 B9 B12 B8 140.7(10) . . . . no
B10 B9 B12 B11 36.1(9) . . . . no
B12 B9 B10 B5 -136.7(10) . . . . no
B12 B9 B10 B6 -99.6(13) . . . . no
B12 B9 B10 B11 -35.3(11) . . . . no
B4 B9 B12 B7 4.3(15) . . . . no
B4 B9 B12 B8 42.4(9) . . . . no
B8 B9 B10 B6 -65.0(16) . . . . no
B8 B9 B10 B11 -0.7(15) . . . . no
B8 B9 B10 B12 34.6(9) . . . . no
B5 B9 B10 B6 37.1(12) . . . . no
B5 B9 B10 B11 101.5(11) . . . . no
B5 B9 B10 B12 136.7(10) . . . . no
B8 B9 B10 B5 -102.1(12) . . . . no
B6 B10 B11 B7 102.2(11) . . . . no
B6 B10 B11 B12 139.3(10) . . . . no
B9 B10 B11 C2 -60.4(14) . . . . no
B5 B10 B11 C2 5.0(13) . . . . no
B5 B10 B11 B6 -37.4(9) . . . . no
B5 B10 B11 B7 64.8(13) . . . . no
B5 B10 B11 B12 101.9(10) . . . . no
B6 B10 B11 C2 42.4(9) . . . . no
B6 B10 B12 B9 103.2(12) . . . . no
B6 B10 B12 B11 -36.5(11) . . . . no
B9 B10 B12 B7 -100.4(12) . . . . no
B9 B10 B12 B8 -35.4(9) . . . . no
B9 B10 B12 B11 -139.7(10) . . . . no
B11 B10 B12 B7 39.3(12) . . . . no
B11 B10 B12 B8 104.3(11) . . . . no
B11 B10 B12 B9 139.7(10) . . . . no
B12 B10 B11 B6 -139.3(10) . . . . no
B12 B10 B11 B7 -37.1(11) . . . . no
B5 B10 B12 B7 -60.6(15) . . . . no
B5 B10 B12 B8 4.4(14) . . . . no
B5 B10 B12 B9 39.8(11) . . . . no
B5 B10 B12 B11 -99.9(11) . . . . no
B6 B10 B12 B7 2.8(16) . . . . no
B6 B10 B12 B8 67.8(14) . . . . no
B9 B10 B11 B6 -102.7(12) . . . . no
B9 B10 B11 B7 -0.5(15) . . . . no
B9 B10 B11 B12 36.6(10) . . . . no
B12 B10 B11 C2 -97.0(11) . . . . no
B7 B11 B12 B9 102.0(12) . . . . no
B7 B11 B12 B10 137.9(12) . . . . no
B7 B11 B12 B8 37.9(12) . . . . no
C2 B11 B12 B7 -36.9(11) . . . . no
C2 B11 B12 B8 1.0(15) . . . . no
C2 B11 B12 B9 65.1(12) . . . . no
C2 B11 B12 B10 101.0(12) . . . . no
B6 B11 B12 B7 -100.6(12) . . . . no
B6 B11 B12 B8 -62.7(13) . . . . no
B6 B11 B12 B9 1.4(13) . . . . no
B6 B11 B12 B10 37.4(10) . . . . no
B10 B11 B12 B7 -137.9(12) . . . . no
B10 B11 B12 B8 -100.0(12) . . . . no
B10 B11 B12 B9 -36.0(10) . . . . no
B92 B42 B52 B62 -101.9(14) . . . . no
B92 B42 B52 B102 -36.8(10) . . . . no
Ni B42 B82 B72 -50.4(8) . . . . no
Ni B42 B82 B92 -150.3(8) . . . . no
B82 B42 B52 B92 36.4(10) . . . . no
B82 B42 B52 B102 -0.4(14) . . . . no
B92 B42 B52 C12 -132.6(12) . . . . no
C12 B42 B82 B92 -97.8(10) . . . . no
C12 B42 B82 B122 -58.5(13) . . . . no
B52 B42 B82 Ni 113.2(9) . . . . no
B52 B42 B82 B72 62.8(12) . . . . no
B52 B42 B82 B92 -37.1(9) . . . . no
B52 B42 B82 B122 2.2(14) . . . . no
B92 B42 B82 Ni 150.3(8) . . . . no
B92 B42 B82 B72 99.9(10) . . . . no
B92 B42 B82 B122 39.3(9) . . . . no
Ni B42 B92 B52 -108.4(11) . . . . no
Ni B42 B92 B82 29.5(9) . . . . no
Ni B42 B92 B102 -73.9(14) . . . . no
Ni B42 B82 B122 -111.0(10) . . . . no
C12 B42 B82 Ni 52.5(7) . . . . no
C12 B42 B82 B72 2.1(13) . . . . no
C12 B42 B92 B102 -5.7(16) . . . . no
C12 B42 B92 B122 58.3(14) . . . . no
B52 B42 B92 B82 137.9(11) . . . . no
B52 B42 B92 B102 34.5(12) . . . . no
B52 B42 B92 B122 98.5(11) . . . . no
B82 B42 B92 B52 -137.9(11) . . . . no
B82 B42 B92 B102 -103.3(13) . . . . no
B82 B42 B92 B122 -39.4(11) . . . . no
B82 B42 B52 B62 -65.5(14) . . . . no
Ni B42 B52 C12 -27.8(10) . . . . no
Ni B42 B52 B62 2.9(17) . . . . no
Ni B42 B52 B92 104.8(12) . . . . no
Ni B42 B52 B102 68.0(13) . . . . no
Ni B42 B92 B122 -9.9(13) . . . . no
C12 B42 B92 B52 -40.2(11) . . . . no
C12 B42 B92 B82 97.6(11) . . . . no
B82 B42 B52 C12 -96.2(11) . . . . no
C12 B42 B52 B62 30.7(12) . . . . no
C12 B42 B52 B92 132.6(12) . . . . no
C12 B42 B52 B102 95.8(12) . . . . no
C12 B52 B62 B112 95.6(12) . . . . no
B42 B52 B62 C12 -30.9(12) . . . . no
B42 B52 B62 C22 3.1(17) . . . . no
C12 B52 B62 B102 134.0(13) . . . . no
C12 B52 B92 B102 -99.4(12) . . . . no
C12 B52 B92 B122 -62.0(13) . . . . no
B42 B52 B92 B82 -38.5(11) . . . . no
B42 B52 B92 B102 -140.6(11) . . . . no
B42 B52 B62 B102 103.2(14) . . . . no
B42 B52 B62 B112 64.8(14) . . . . no
B92 B52 B62 C12 -96.2(12) . . . . no
B92 B52 B62 C22 -62.2(14) . . . . no
B92 B52 B62 B102 37.9(11) . . . . no
B92 B52 B62 B112 -0.6(14) . . . . no
B102 B52 B62 C12 -134.0(13) . . . . no
B102 B52 B62 C22 -100.1(14) . . . . no
B102 B52 B62 B112 -38.4(11) . . . . no
C12 B52 B92 B42 41.1(10) . . . . no
C12 B52 B92 B82 2.6(15) . . . . no
C12 B52 B62 C22 33.9(11) . . . . no
B42 B52 B102 B112 -64.1(14) . . . . no
B62 B52 B102 B112 38.4(11) . . . . no
B92 B52 B102 B112 -100.6(13) . . . . no
C12 B52 B102 B122 61.3(13) . . . . no
B42 B52 B102 B122 -1.5(14) . . . . no
B62 B52 B102 B122 101.0(11) . . . . no
B92 B52 B102 B122 -38.0(10) . . . . no
B62 B52 B92 B82 64.7(13) . . . . no
B62 B52 B92 B102 -37.3(10) . . . . no
C12 B52 B102 B62 -39.8(11) . . . . no
B42 B52 B102 B62 -102.6(12) . . . . no
B92 B52 B102 B62 -139.0(11) . . . . no
C12 B52 B102 B92 99.3(11) . . . . no
B42 B52 B102 B92 36.5(10) . . . . no
B62 B52 B102 B92 139.0(11) . . . . no
C12 B52 B102 B112 -1.3(15) . . . . no
B102 B52 B92 B42 140.6(11) . . . . no
B42 B52 B92 B122 -103.1(11) . . . . no
B62 B52 B92 B122 0.1(13) . . . . no
B102 B52 B92 B122 37.4(10) . . . . no
B62 B52 B92 B42 103.2(12) . . . . no
B102 B52 B92 B82 102.1(12) . . . . no
C12 B62 B102 B122 -60.6(16) . . . . no
B52 B62 B102 B112 -137.1(11) . . . . no
C22 B62 B102 B52 96.5(12) . . . . no
C12 B62 B102 B52 40.4(12) . . . . no
B52 B62 B102 B122 -100.9(11) . . . . no
B112 B62 B102 B52 137.1(11) . . . . no
C22 B62 B102 B122 -4.5(16) . . . . no
C12 B62 B102 B112 -96.8(13) . . . . no
C22 B62 B102 B112 -40.7(11) . . . . no
B102 B62 B112 B72 -99.3(12) . . . . no
C12 B62 B112 C22 -32.2(10) . . . . no
B52 B62 B112 C22 -94.6(11) . . . . no
B102 B62 B112 C22 -133.0(10) . . . . no
C12 B62 B112 B72 1.6(16) . . . . no
C22 B62 B112 B72 33.7(10) . . . . no
B52 B62 B112 B72 -60.9(14) . . . . no
B102 B62 B112 B122 -37.6(10) . . . . no
C12 B62 B112 B102 100.9(12) . . . . no
C12 B62 B102 B92 3.7(18) . . . . no
C22 B62 B102 B92 59.8(17) . . . . no
B52 B62 B102 B92 -36.7(13) . . . . no
B112 B62 B102 B92 100.5(14) . . . . no
B52 B62 B112 B122 0.8(15) . . . . no
C22 B62 B112 B102 133.0(10) . . . . no
B112 B62 B102 B122 36.2(12) . . . . no
C12 B62 B112 B122 63.3(14) . . . . no
C22 B62 B112 B122 95.4(11) . . . . no
B52 B62 B112 B102 38.4(10) . . . . no
Ni B72 B122 B102 68.4(14) . . . . no
C22 B72 B82 B42 -2.2(12) . . . . no
C22 B72 B122 B112 38.4(12) . . . . no
B112 B72 B122 B92 -99.8(14) . . . . no
C22 B72 B112 B102 -95.3(16) . . . . no
C22 B72 B122 B102 0.4(15) . . . . no
B82 B72 B122 B102 97.9(14) . . . . no
B112 B72 B122 B102 -37.9(13) . . . . no
Ni B72 B122 B112 106.3(14) . . . . no
Ni B72 B82 B42 49.6(8) . . . . no
Ni B72 B82 B92 113.0(12) . . . . no
Ni B72 B82 B122 151.2(12) . . . . no
C22 B72 B82 Ni -51.8(7) . . . . no
C22 B72 B82 B92 61.2(13) . . . . no
C22 B72 B82 B122 99.4(12) . . . . no
B112 B72 B82 Ni -111.6(13) . . . . no
B112 B72 B82 B42 -62.0(15) . . . . no
B112 B72 B82 B92 1.4(17) . . . . no
B112 B72 B82 B122 39.6(13) . . . . no
B122 B72 B82 Ni -151.2(12) . . . . no
B122 B72 B82 B42 -101.6(12) . . . . no
B122 B72 B82 B92 -38.2(13) . . . . no
C22 B72 B122 B82 -97.5(13) . . . . no
B112 B72 B122 B82 -135.8(15) . . . . no
Ni B72 B122 B92 6.5(16) . . . . no
C22 B72 B122 B92 -61.5(13) . . . . no
B82 B72 B122 B92 36.0(11) . . . . no
Ni B72 B112 C22 24.9(10) . . . . no
B82 B72 B112 C22 93.9(13) . . . . no
B122 B72 B112 C22 134.6(14) . . . . no
Ni B72 B112 B62 -8.0(16) . . . . no
C22 B72 B112 B62 -33.0(11) . . . . no
B82 B72 B112 B62 61.0(16) . . . . no
B122 B72 B112 B62 101.6(15) . . . . no
B82 B72 B122 B112 135.8(15) . . . . no
Ni B72 B112 B102 -70.4(16) . . . . no
B82 B72 B112 B102 -1.4(19) . . . . no
B122 B72 B112 B102 39.3(14) . . . . no
Ni B72 B112 B122 -109.7(14) . . . . no
C22 B72 B112 B122 -134.6(14) . . . . no
B82 B72 B112 B122 -40.6(13) . . . . no
Ni B72 B122 B82 -29.5(11) . . . . no
B72 B82 B122 B92 -137.7(13) . . . . no
Ni B82 B122 B102 -72.7(13) . . . . no
B42 B82 B122 B92 -38.7(10) . . . . no
B42 B82 B122 B102 -3.1(14) . . . . no
B72 B82 B122 B102 -102.0(13) . . . . no
B42 B82 B92 B52 37.6(11) . . . . no
Ni B82 B122 B112 -11.1(18) . . . . no
B42 B82 B122 B112 58.6(16) . . . . no
B72 B82 B122 B112 -40.4(13) . . . . no
B92 B82 B122 B112 97.3(14) . . . . no
B122 B82 B92 B52 -99.4(11) . . . . no
Ni B82 B122 B72 29.3(12) . . . . no
B92 B82 B122 B102 35.7(10) . . . . no
Ni B82 B92 B42 -30.1(9) . . . . no
Ni B82 B92 B52 7.5(15) . . . . no
Ni B82 B92 B102 69.6(16) . . . . no
Ni B82 B92 B122 106.9(12) . . . . no
B122 B82 B92 B102 -37.3(13) . . . . no
B42 B82 B92 B102 99.7(13) . . . . no
B42 B82 B92 B122 137.0(11) . . . . no
B72 B82 B92 B42 -100.7(12) . . . . no
B72 B82 B92 B52 -63.1(15) . . . . no
B72 B82 B92 B102 -1.0(18) . . . . no
B72 B82 B92 B122 36.3(12) . . . . no
B42 B82 B122 B72 99.0(13) . . . . no
B122 B82 B92 B42 -137.0(11) . . . . no
Ni B82 B122 B92 -108.4(13) . . . . no
B92 B82 B122 B72 137.7(13) . . . . no
B42 B92 B102 B122 103.0(12) . . . . no
B52 B92 B122 B72 65.0(13) . . . . no
B122 B92 B102 B62 -101.6(14) . . . . no
B42 B92 B102 B112 65.4(18) . . . . no
B52 B92 B102 B112 100.4(14) . . . . no
B82 B92 B102 B112 0.1(19) . . . . no
B52 B92 B102 B122 138.0(10) . . . . no
B82 B92 B102 B122 37.7(12) . . . . no
B42 B92 B122 B112 -62.5(13) . . . . no
B52 B92 B122 B112 0.4(13) . . . . no
B82 B92 B122 B112 -102.0(12) . . . . no
B102 B92 B122 B112 36.9(10) . . . . no
B42 B92 B122 B72 2.1(15) . . . . no
B42 B92 B102 B52 -35.0(11) . . . . no
B82 B92 B102 B52 -100.3(13) . . . . no
B82 B92 B122 B72 -37.4(11) . . . . no
B102 B92 B122 B72 101.6(12) . . . . no
B42 B92 B122 B82 39.5(11) . . . . no
B52 B92 B122 B82 102.4(11) . . . . no
B102 B92 B122 B82 139.0(11) . . . . no
B42 B92 B122 B102 -99.5(11) . . . . no
B52 B92 B122 B102 -36.5(9) . . . . no
B82 B92 B122 B102 -139.0(11) . . . . no
B122 B92 B102 B52 -138.0(10) . . . . no
B42 B92 B102 B62 1.4(18) . . . . no
B52 B92 B102 B62 36.4(13) . . . . no
B82 B92 B102 B62 -63.9(19) . . . . no
B122 B92 B102 B112 -37.6(14) . . . . no
B62 B102 B112 B72 101.9(14) . . . . no
B62 B102 B112 B122 139.3(12) . . . . no
B62 B102 B112 C22 39.6(11) . . . . no
B52 B102 B112 B62 -37.9(12) . . . . no
B52 B102 B112 B72 64.0(17) . . . . no
B52 B102 B112 B122 101.5(12) . . . . no
B112 B102 B122 B72 39.4(12) . . . . no
B112 B102 B122 B82 102.5(13) . . . . no
B112 B102 B122 B92 137.5(12) . . . . no
B52 B102 B112 C22 1.7(15) . . . . no
B122 B102 B112 B72 -37.5(13) . . . . no
B52 B102 B122 B72 -60.4(14) . . . . no
B52 B102 B122 B82 2.8(13) . . . . no
B52 B102 B122 B92 37.7(10) . . . . no
B52 B102 B122 B112 -99.8(12) . . . . no
B62 B102 B122 B72 2.6(16) . . . . no
B62 B102 B122 B82 65.7(14) . . . . no
B62 B102 B122 B92 100.6(13) . . . . no
B62 B102 B122 B112 -36.8(12) . . . . no
B92 B102 B112 C22 -61.6(17) . . . . no
B92 B102 B112 B62 -101.1(14) . . . . no
B92 B102 B112 B72 0.8(19) . . . . no
B92 B102 B112 B122 38.2(13) . . . . no
B122 B102 B112 C22 -99.8(12) . . . . no
B122 B102 B112 B62 -139.3(12) . . . . no
B92 B102 B122 B82 -34.9(9) . . . . no
B92 B102 B122 B112 -137.5(12) . . . . no
B92 B102 B122 B72 -98.1(12) . . . . no
B62 B112 B122 B82 -60.8(15) . . . . no
B62 B112 B122 B92 -0.7(14) . . . . no
B72 B112 B122 B102 136.8(14) . . . . no
B102 B112 B122 B72 -136.8(14) . . . . no
B102 B112 B122 B82 -97.1(14) . . . . no
B102 B112 B122 B92 -37.0(10) . . . . no
B62 B112 B122 B102 36.3(11) . . . . no
B72 B112 B122 B82 39.7(13) . . . . no
B72 B112 B122 B92 99.8(13) . . . . no
C22 B112 B122 B72 -39.6(13) . . . . no
C22 B112 B122 B82 0.0(18) . . . . no
C22 B112 B122 B92 60.1(15) . . . . no
C22 B112 B122 B102 97.1(15) . . . . no
B62 B112 B122 B72 -100.5(13) . . . . no
